data_4334842
loop_
_publ_author_name
'Markus Waibel'
'Thomas F. F\"assler'

_publ_contact_author_address
;Department Chemie, 
Technische Universitaet Muenchen,
D-85747 Garching
Germany
;
_publ_contact_author_email thomas.faessler@lrz.tum.de
_publ_contact_author_fax '(+49) 89-289-13186'
_publ_contact_author_name 'Thomas F. Faessler'
_publ_contact_author_phone '(+49) 89-289-13131'
_publ_section_title
;
 Mixed Si/Ge Nine-Atom Zintl Clusters: ESI Mass Spectrometric
 Investigations and Single-Crystal Structure Determination of Paramagnetic
 [Si9-xGex]3-
;
_journal_name_full 'Inorganic Chemistry'
_journal_page_first 5861
_journal_page_last 5866
_journal_paper_doi 10.1021/ic302802h
_journal_volume 52
_journal_year 2013
_chemical_formula_sum 'C54 H133.53 Ge6.63 K3 N14.51 O18 Si2.38'
_chemical_formula_weight 1939.35
_chemical_name_systematic
; 
 ? 
;
_space_group_IT_number 2
_symmetry_space_group_name_Hall '-P 1'
_symmetry_space_group_name_H-M 'P -1'
_atom_sites_solution_hydrogens geom
_atom_sites_solution_primary direct
_atom_sites_solution_secondary difmap
_audit_creation_method SHELXL-97
_cell_angle_alpha 80.043(2)
_cell_angle_beta 84.853(3)
_cell_angle_gamma 66.496(2)
_cell_formula_units_Z 2
_cell_length_a 14.1673(8)
_cell_length_b 15.1827(8)
_cell_length_c 22.9666(13)
_cell_measurement_temperature 120(2)
_cell_volume 4460.8(4)
_computing_structure_refinement 'SHELXL-97 (Sheldrick, 1997)'
_computing_structure_solution 'SHELXS-97 (Sheldrick, 1990)'
_diffrn_ambient_temperature 120(2)
_diffrn_measured_fraction_theta_full 0.995
_diffrn_measured_fraction_theta_max 0.995
_diffrn_radiation_monochromator graphite
_diffrn_radiation_source 'fine-focus sealed tube'
_diffrn_radiation_type MoK\a
_diffrn_radiation_wavelength 0.71073
_diffrn_reflns_av_R_equivalents 0.1383
_diffrn_reflns_av_sigmaI/netI 0.0731
_diffrn_reflns_limit_h_max 16
_diffrn_reflns_limit_h_min -16
_diffrn_reflns_limit_k_max 18
_diffrn_reflns_limit_k_min -18
_diffrn_reflns_limit_l_max 27
_diffrn_reflns_limit_l_min -27
_diffrn_reflns_number 139916
_diffrn_reflns_theta_full 25.00
_diffrn_reflns_theta_max 25.00
_diffrn_reflns_theta_min 0.90
_exptl_absorpt_coefficient_mu 2.437
_exptl_absorpt_correction_type none
_exptl_crystal_colour red
_exptl_crystal_density_diffrn 1.444
_exptl_crystal_description block
_exptl_crystal_F_000 2011
_exptl_crystal_size_max 0.2
_exptl_crystal_size_mid 0.2
_exptl_crystal_size_min 0.1
_refine_diff_density_max 1.181
_refine_diff_density_min -1.800
_refine_diff_density_rms 0.141
_refine_ls_extinction_method none
_refine_ls_goodness_of_fit_ref 0.955
_refine_ls_hydrogen_treatment riding
_refine_ls_matrix_type full
_refine_ls_number_parameters 911
_refine_ls_number_reflns 15617
_refine_ls_number_restraints 0
_refine_ls_restrained_S_all 0.955
_refine_ls_R_factor_all 0.0877
_refine_ls_R_factor_gt 0.0554
_refine_ls_shift/su_max 0.058
_refine_ls_shift/su_mean 0.001
_refine_ls_structure_factor_coef Fsqd
_refine_ls_weighting_details 'calc w=1/[\s^2^(Fo^2^)+(0.0923P)^2^+0.0000P] where P=(Fo^2^+2Fc^2^)/3'
_refine_ls_weighting_scheme calc
_refine_ls_wR_factor_gt 0.1325
_refine_ls_wR_factor_ref 0.1439
_reflns_number_gt 10759
_reflns_number_total 15617
_reflns_threshold_expression >2sigma(I)
_cod_data_source_file ic302802h_si_001_3.cif
_cod_data_source_block compound3
_cod_database_code 4334842

loop_
_symmetry_equiv_pos_as_xyz
'x, y, z'
'-x, -y, -z'

loop_
_atom_site_label
_atom_site_type_symbol
_atom_site_fract_x
_atom_site_fract_y
_atom_site_fract_z
_atom_site_U_iso_or_equiv
_atom_site_adp_type
_atom_site_occupancy
_atom_site_symmetry_multiplicity
_atom_site_calc_flag
_atom_site_refinement_flags
C1 C 0.8760(4) 0.8830(4) 0.1791(2) 0.0283(11) Uani 1 1 d .
H1A H 0.8780 0.8160 0.1865 0.034 Uiso 1 1 calc R
H1B H 0.8925 0.8974 0.1366 0.034 Uiso 1 1 calc R
C2 C 0.7678(4) 0.9526(4) 0.1919(2) 0.0295(12) Uani 1 1 d .
H2A H 0.7638 1.0201 0.1835 0.035 Uiso 1 1 calc R
H2B H 0.7189 0.9468 0.1660 0.035 Uiso 1 1 calc R
C3 C 0.6358(3) 0.9922(3) 0.2653(2) 0.0282(11) Uani 1 1 d .
H3A H 0.5898 0.9920 0.2354 0.034 Uiso 1 1 calc R
H3B H 0.6299 1.0597 0.2639 0.034 Uiso 1 1 calc R
C4 C 0.6042(4) 0.9562(4) 0.3251(2) 0.0285(12) Uani 1 1 d .
H4A H 0.5314 0.9970 0.3335 0.034 Uiso 1 1 calc R
H4B H 0.6102 0.8886 0.3266 0.034 Uiso 1 1 calc R
C5 C 0.6348(4) 0.9332(4) 0.4266(2) 0.0279(11) Uani 1 1 d .
H5A H 0.6434 0.8643 0.4323 0.033 Uiso 1 1 calc R
H5B H 0.5609 0.9737 0.4322 0.033 Uiso 1 1 calc R
C6 C 0.6973(4) 0.9478(3) 0.4710(2) 0.0285(11) Uani 1 1 d .
H6A H 0.6869 1.0172 0.4650 0.034 Uiso 1 1 calc R
H6B H 0.6708 0.9325 0.5112 0.034 Uiso 1 1 calc R
C7 C 1.0513(4) 0.8004(3) 0.2086(2) 0.0270(11) Uani 1 1 d .
H7A H 1.1101 0.8140 0.2189 0.032 Uiso 1 1 calc R
H7B H 1.0613 0.7893 0.1668 0.032 Uiso 1 1 calc R
C8 C 1.0525(4) 0.7084(3) 0.2475(2) 0.0279(11) Uani 1 1 d .
H8A H 0.9928 0.6951 0.2386 0.033 Uiso 1 1 calc R
H8B H 1.1162 0.6527 0.2393 0.033 Uiso 1 1 calc R
C9 C 1.0626(4) 0.6292(3) 0.3455(2) 0.0287(12) Uani 1 1 d .
H9A H 1.1316 0.5799 0.3375 0.034 Uiso 1 1 calc R
H9B H 1.0103 0.6056 0.3368 0.034 Uiso 1 1 calc R
C10 C 1.0531(4) 0.6427(4) 0.4092(2) 0.0308(12) Uani 1 1 d .
H10A H 1.0669 0.5796 0.4348 0.037 Uiso 1 1 calc R
H10B H 1.1044 0.6677 0.4177 0.037 Uiso 1 1 calc R
C11 C 0.9346(4) 0.7146(4) 0.4837(2) 0.0318(12) Uani 1 1 d .
H11A H 0.9858 0.7343 0.4983 0.038 Uiso 1 1 calc R
H11B H 0.9431 0.6497 0.5055 0.038 Uiso 1 1 calc R
C12 C 0.8268(4) 0.7874(3) 0.4945(2) 0.0304(12) Uani 1 1 d .
H12A H 0.7768 0.7679 0.4784 0.036 Uiso 1 1 calc R
H12B H 0.8136 0.7850 0.5377 0.036 Uiso 1 1 calc R
C13 C 0.9743(4) 0.9759(3) 0.1927(2) 0.0280(11) Uani 1 1 d .
H13A H 0.9072 1.0311 0.1852 0.034 Uiso 1 1 calc R
H13B H 1.0133 0.9687 0.1546 0.034 Uiso 1 1 calc R
C14 C 1.0328(4) 0.9992(3) 0.2352(2) 0.0297(12) Uani 1 1 d .
H14A H 1.0996 0.9441 0.2440 0.036 Uiso 1 1 calc R
H14B H 1.0467 1.0573 0.2176 0.036 Uiso 1 1 calc R
C15 C 1.0238(4) 1.0446(3) 0.3301(2) 0.0271(11) Uani 1 1 d .
H15A H 1.0429 1.0986 0.3101 0.033 Uiso 1 1 calc R
H15B H 1.0876 0.9887 0.3435 0.033 Uiso 1 1 calc R
C16 C 0.9548(4) 1.0754(3) 0.3818(2) 0.0289(12) Uani 1 1 d .
H16A H 0.9859 1.1032 0.4069 0.035 Uiso 1 1 calc R
H16B H 0.8877 1.1261 0.3682 0.035 Uiso 1 1 calc R
C17 C 0.8747(4) 1.0186(3) 0.4659(2) 0.0294(12) Uani 1 1 d .
H17A H 0.8060 1.0674 0.4533 0.035 Uiso 1 1 calc R
H17B H 0.9043 1.0473 0.4911 0.035 Uiso 1 1 calc R
C18 C 0.8643(4) 0.9283(4) 0.5005(2) 0.0312(12) Uani 1 1 d .
H18A H 0.9338 0.8781 0.5099 0.037 Uiso 1 1 calc R
H18B H 0.8272 0.9442 0.5384 0.037 Uiso 1 1 calc R
C19 C 0.8127(4) 0.5560(4) 0.4399(3) 0.0436(15) Uani 1 1 d .
H19A H 0.8271 0.6126 0.4197 0.052 Uiso 1 1 calc R
H19B H 0.8785 0.5053 0.4553 0.052 Uiso 1 1 calc R
C20 C 0.7397(5) 0.5860(4) 0.4907(2) 0.0454(15) Uani 1 1 d .
H20A H 0.7203 0.5315 0.5094 0.054 Uiso 1 1 calc R
H20B H 0.7733 0.6026 0.5207 0.054 Uiso 1 1 calc R
C21 C 0.5764(5) 0.6946(5) 0.5179(2) 0.0520(17) Uani 1 1 d .
H21A H 0.6091 0.7064 0.5505 0.062 Uiso 1 1 calc R
H21B H 0.5546 0.6404 0.5332 0.062 Uiso 1 1 calc R
C22 C 0.4864(5) 0.7819(5) 0.4983(3) 0.0508(17) Uani 1 1 d .
H22A H 0.4370 0.7994 0.5319 0.061 Uiso 1 1 calc R
H22B H 0.5077 0.8367 0.4840 0.061 Uiso 1 1 calc R
C23 C 0.3473(5) 0.8445(5) 0.4334(4) 0.079(2) Uani 1 1 d .
H23A H 0.3643 0.8999 0.4137 0.095 Uiso 1 1 calc R
H23B H 0.3021 0.8647 0.4682 0.095 Uiso 1 1 calc R
C24 C 0.2922(5) 0.8162(6) 0.3908(4) 0.080(2) Uani 1 1 d .
H24A H 0.2792 0.7585 0.4104 0.096 Uiso 1 1 calc R
H24B H 0.2246 0.8700 0.3819 0.096 Uiso 1 1 calc R
C25 C 0.8411(4) 0.5118(4) 0.3410(3) 0.0522(18) Uani 1 1 d .
H25A H 0.9140 0.4828 0.3529 0.063 Uiso 1 1 calc R
H25B H 0.8308 0.4675 0.3176 0.063 Uiso 1 1 calc R
C26 C 0.8220(4) 0.6060(4) 0.3027(3) 0.0476(16) Uani 1 1 d .
H26A H 0.8302 0.6518 0.3258 0.057 Uiso 1 1 calc R
H26B H 0.8729 0.5966 0.2695 0.057 Uiso 1 1 calc R
C27 C 0.7055(5) 0.7305(4) 0.2367(3) 0.0494(17) Uani 1 1 d .
H27A H 0.7522 0.7118 0.2022 0.059 Uiso 1 1 calc R
H27B H 0.7225 0.7777 0.2538 0.059 Uiso 1 1 calc R
C28 C 0.5974(5) 0.7759(4) 0.2173(3) 0.0507(17) Uani 1 1 d .
H28A H 0.5885 0.8331 0.1868 0.061 Uiso 1 1 calc R
H28B H 0.5809 0.7289 0.1996 0.061 Uiso 1 1 calc R
C29 C 0.4261(5) 0.8641(4) 0.2466(3) 0.0533(18) Uani 1 1 d .
H29A H 0.4047 0.8309 0.2200 0.064 Uiso 1 1 calc R
H29B H 0.4234 0.9270 0.2244 0.064 Uiso 1 1 calc R
C30 C 0.3537(5) 0.8818(4) 0.2990(3) 0.0546(18) Uani 1 1 d .
H30A H 0.3746 0.9171 0.3244 0.066 Uiso 1 1 calc R
H30B H 0.2837 0.9244 0.2849 0.066 Uiso 1 1 calc R
C31 C 0.7757(5) 0.4211(4) 0.4202(3) 0.0548(18) Uani 1 1 d .
H31A H 0.7474 0.4224 0.4612 0.066 Uiso 1 1 calc R
H31B H 0.8479 0.3734 0.4218 0.066 Uiso 1 1 calc R
C32 C 0.7141(5) 0.3875(4) 0.3844(3) 0.0533(17) Uani 1 1 d .
H32A H 0.7414 0.3859 0.3432 0.064 Uiso 1 1 calc R
H32B H 0.7202 0.3211 0.4019 0.064 Uiso 1 1 calc R
C33 C 0.5505(4) 0.4254(4) 0.3489(2) 0.0415(14) Uani 1 1 d .
H33A H 0.5597 0.3571 0.3630 0.050 Uiso 1 1 calc R
H33B H 0.5766 0.4298 0.3075 0.050 Uiso 1 1 calc R
C34 C 0.4389(4) 0.4892(4) 0.3512(3) 0.0453(15) Uani 1 1 d .
H34A H 0.3995 0.4657 0.3288 0.054 Uiso 1 1 calc R
H34B H 0.4131 0.4874 0.3927 0.054 Uiso 1 1 calc R
C35 C 0.3169(5) 0.6457(5) 0.3277(4) 0.071(2) Uani 1 1 d .
H35A H 0.2898 0.6438 0.3690 0.086 Uiso 1 1 calc R
H35B H 0.2791 0.6214 0.3047 0.086 Uiso 1 1 calc R
C36 C 0.3021(5) 0.7491(5) 0.3013(4) 0.078(3) Uani 1 1 d .
H36A H 0.3314 0.7491 0.2605 0.094 Uiso 1 1 calc R
H36B H 0.2274 0.7895 0.2988 0.094 Uiso 1 1 calc R
C37 C 0.7942(4) 0.0959(3) 0.0162(2) 0.0330(12) Uani 1 1 d .
H37A H 0.8477 0.0615 0.0464 0.040 Uiso 1 1 calc R
H37B H 0.8032 0.0515 -0.0126 0.040 Uiso 1 1 calc R
C38 C 0.6895(4) 0.1187(3) 0.0460(2) 0.0292(12) Uani 1 1 d .
H38A H 0.6350 0.1567 0.0169 0.035 Uiso 1 1 calc R
H38B H 0.6807 0.0576 0.0624 0.035 Uiso 1 1 calc R
C39 C 0.5846(3) 0.1930(3) 0.1233(2) 0.0256(11) Uani 1 1 d .
H39A H 0.5776 0.1311 0.1399 0.031 Uiso 1 1 calc R
H39B H 0.5278 0.2309 0.0956 0.031 Uiso 1 1 calc R
C40 C 0.5775(4) 0.2490(3) 0.1723(2) 0.0286(11) Uani 1 1 d .
H40A H 0.5142 0.2560 0.1965 0.034 Uiso 1 1 calc R
H40B H 0.6375 0.2138 0.1982 0.034 Uiso 1 1 calc R
C41 C 0.5574(4) 0.4009(3) 0.1940(2) 0.0280(11) Uani 1 1 d .
H41A H 0.6156 0.3718 0.2215 0.034 Uiso 1 1 calc R
H41B H 0.4938 0.4034 0.2166 0.034 Uiso 1 1 calc R
C42 C 0.5466(4) 0.5026(3) 0.1667(2) 0.0256(11) Uani 1 1 d .
H42A H 0.4905 0.5294 0.1378 0.031 Uiso 1 1 calc R
H42B H 0.5263 0.5443 0.1982 0.031 Uiso 1 1 calc R
C43 C 0.9218(4) 0.1591(4) -0.0264(2) 0.0315(12) Uani 1 1 d .
H43A H 0.9304 0.2082 -0.0586 0.038 Uiso 1 1 calc R
H43B H 0.9533 0.0952 -0.0404 0.038 Uiso 1 1 calc R
C44 C 0.9791(4) 0.1558(4) 0.0270(2) 0.0344(13) Uani 1 1 d .
H44A H 0.9679 0.1101 0.0605 0.041 Uiso 1 1 calc R
H44B H 1.0539 0.1332 0.0177 0.041 Uiso 1 1 calc R
C45 C 1.0027(4) 0.2548(4) 0.0882(2) 0.0335(12) Uani 1 1 d .
H45A H 1.0754 0.2359 0.0745 0.040 Uiso 1 1 calc R
H45B H 0.9997 0.2089 0.1239 0.040 Uiso 1 1 calc R
C46 C 0.9606(4) 0.3570(4) 0.1026(2) 0.0310(12) Uani 1 1 d .
H46A H 1.0062 0.3626 0.1307 0.037 Uiso 1 1 calc R
H46B H 0.9586 0.4031 0.0660 0.037 Uiso 1 1 calc R
C47 C 0.8257(4) 0.4689(3) 0.1531(2) 0.0295(12) Uani 1 1 d .
H47A H 0.8244 0.5234 0.1221 0.035 Uiso 1 1 calc R
H47B H 0.8740 0.4619 0.1838 0.035 Uiso 1 1 calc R
C48 C 0.7205(4) 0.4898(3) 0.1799(2) 0.0275(11) Uani 1 1 d .
H48A H 0.7228 0.4342 0.2103 0.033 Uiso 1 1 calc R
H48B H 0.7002 0.5476 0.2000 0.033 Uiso 1 1 calc R
C49 C 0.7535(4) 0.2180(3) -0.0708(2) 0.0270(11) Uani 1 1 d .
H49A H 0.6831 0.2195 -0.0628 0.032 Uiso 1 1 calc R
H49B H 0.7881 0.1715 -0.0989 0.032 Uiso 1 1 calc R
C50 C 0.7462(4) 0.3179(3) -0.0993(2) 0.0270(11) Uani 1 1 d .
H50A H 0.8161 0.3183 -0.1055 0.032 Uiso 1 1 calc R
H50B H 0.7137 0.3349 -0.1382 0.032 Uiso 1 1 calc R
C51 C 0.6874(4) 0.4813(3) -0.0853(2) 0.0268(11) Uani 1 1 d .
H51A H 0.6702 0.4978 -0.1277 0.032 Uiso 1 1 calc R
H51B H 0.7570 0.4803 -0.0817 0.032 Uiso 1 1 calc R
C52 C 0.6105(4) 0.5563(3) -0.0517(2) 0.0250(11) Uani 1 1 d .
H52A H 0.6043 0.6219 -0.0709 0.030 Uiso 1 1 calc R
H52B H 0.5422 0.5529 -0.0519 0.030 Uiso 1 1 calc R
C53 C 0.5707(4) 0.6107(3) 0.0410(2) 0.0278(11) Uani 1 1 d .
H53A H 0.5059 0.6000 0.0476 0.033 Uiso 1 1 calc R
H53B H 0.5550 0.6766 0.0186 0.033 Uiso 1 1 calc R
C54 C 0.6167(4) 0.6022(3) 0.0998(2) 0.0269(11) Uani 1 1 d .
H54A H 0.6804 0.6148 0.0923 0.032 Uiso 1 1 calc R
H54B H 0.5676 0.6530 0.1218 0.032 Uiso 1 1 calc R
Ge1 Ge 0.24483(6) 0.31756(5) 0.16906(3) 0.0286(3) Uani 0.564(4) 1 d P
Ge4 Ge 0.27821(8) 0.39734(10) 0.25036(5) 0.0550(5) Uani 0.319(4) 1 d P
Ge3 Ge 0.38738(5) 0.24206(4) 0.31744(3) 0.0315(2) Uani 0.802(4) 1 d P
Ge2 Ge 0.35620(5) 0.15399(5) 0.23412(3) 0.0287(2) Uani 0.755(4) 1 d P
Ge5 Ge 0.09585(4) 0.40597(4) 0.24183(3) 0.0267(2) Uani 0.801(4) 1 d P
Ge8 Ge 0.19633(4) 0.35152(4) 0.34883(2) 0.0242(2) Uani 0.901(4) 1 d P
Ge7 Ge 0.26171(4) 0.15255(4) 0.33641(2) 0.0269(2) Uani 0.910(4) 1 d P
Ge6 Ge 0.16025(5) 0.20862(4) 0.22899(3) 0.0261(2) Uani 0.707(4) 1 d P
Ge9 Ge 0.07327(4) 0.27667(4) 0.32470(3) 0.0293(2) Uani 0.865(4) 1 d P
Si1 Si 0.24483(6) 0.31756(5) 0.16906(3) 0.0286(3) Uani 0.436(4) 1 d P
Si4 Si 0.27821(8) 0.39734(10) 0.25036(5) 0.0550(5) Uani 0.681(4) 1 d P
Si3 Si 0.38738(5) 0.24206(4) 0.31744(3) 0.0315(2) Uani 0.198(4) 1 d P
Si2 Si 0.35620(5) 0.15399(5) 0.23412(3) 0.0287(2) Uani 0.245(4) 1 d P
Si5 Si 0.09585(4) 0.40597(4) 0.24183(3) 0.0267(2) Uani 0.199(4) 1 d P
Si8 Si 0.19633(4) 0.35152(4) 0.34883(2) 0.0242(2) Uani 0.099(4) 1 d P
Si7 Si 0.26171(4) 0.15255(4) 0.33641(2) 0.0269(2) Uani 0.090(4) 1 d P
Si6 Si 0.16025(5) 0.20862(4) 0.22899(3) 0.0261(2) Uani 0.293(4) 1 d P
Si9 Si 0.07327(4) 0.27667(4) 0.32470(3) 0.0293(2) Uani 0.135(4) 1 d P
K1 K 0.88462(8) 0.88614(7) 0.34301(4) 0.0225(2) Uani 1 1 d .
K2 K 0.56272(8) 0.65569(7) 0.36459(5) 0.0263(3) Uani 1 1 d .
K3 K 0.72646(8) 0.34438(7) 0.06156(4) 0.0224(2) Uani 1 1 d .
N1 N 0.9557(3) 0.8864(3) 0.21397(16) 0.0219(9) Uani 1 1 d .
N2 N 0.8087(3) 0.8885(3) 0.46799(17) 0.0250(9) Uani 1 1 d .
N3 N 0.7741(3) 0.5178(3) 0.3956(2) 0.0381(11) Uani 1 1 d .
N4 N 0.3497(4) 0.7939(3) 0.3347(3) 0.0534(14) Uani 1 1 d .
N5 N 0.8104(3) 0.1829(3) -0.01495(17) 0.0253(9) Uani 1 1 d .
N6 N 0.6411(3) 0.5077(3) 0.13657(16) 0.0225(9) Uani 1 1 d .
N7 N 0.7558(5) 0.8094(5) 0.0633(3) 0.101(2) Uani 1 1 d .
H7C H 0.7924 0.8303 0.0336 0.151 Uiso 1 1 calc R
H7D H 0.6873 0.8432 0.0572 0.151 Uiso 1 1 calc R
H7E H 0.7715 0.7449 0.0640 0.151 Uiso 1 1 calc R
N8 N 0.6738(3) 0.1723(3) 0.3522(2) 0.0425(12) Uani 1 1 d .
H8C H 0.6058 0.1935 0.3627 0.064 Uiso 1 1 calc R
H8D H 0.7067 0.1943 0.3749 0.064 Uiso 1 1 calc R
H8E H 0.7019 0.1062 0.3577 0.064 Uiso 1 1 calc R
N9 N 0.8388(3) 0.2483(3) 0.2499(2) 0.0461(13) Uani 1 1 d .
H9C H 0.7841 0.2676 0.2755 0.069 Uiso 1 1 calc R
H9D H 0.8834 0.2756 0.2553 0.069 Uiso 1 1 calc R
H9E H 0.8713 0.1824 0.2567 0.069 Uiso 1 1 calc R
N10 N 0.8307(4) 0.6140(4) 0.9909(2) 0.0622(16) Uani 1 1 d .
H10C H 0.8935 0.5702 1.0039 0.093 Uiso 1 1 calc R
H10D H 0.7832 0.5871 1.0001 0.093 Uiso 1 1 calc R
H10E H 0.8122 0.6679 1.0086 0.093 Uiso 1 1 calc R
N11 N 0.3798(4) 0.1309(5) 0.0649(2) 0.0751(18) Uani 1 1 d .
H11C H 0.3798 0.0948 0.1009 0.113 Uiso 1 1 calc R
H11D H 0.3979 0.0920 0.0364 0.113 Uiso 1 1 calc R
H11E H 0.3157 0.1778 0.0579 0.113 Uiso 1 1 calc R
N12 N 0.0038(5) 0.6311(4) 0.1102(3) 0.0820(19) Uani 1 1 d .
H12C H -0.0159 0.6007 0.1439 0.123 Uiso 1 1 calc R
H12D H -0.0264 0.6251 0.0786 0.123 Uiso 1 1 calc R
H12E H -0.0160 0.6951 0.1129 0.123 Uiso 1 1 calc R
N13 N 0.2299(4) 0.0112(4) 0.1273(3) 0.0721(17) Uani 1 1 d .
H13C H 0.2649 -0.0535 0.1391 0.108 Uiso 1 1 calc R
H13D H 0.1973 0.0205 0.0930 0.108 Uiso 1 1 calc R
H13E H 0.1825 0.0366 0.1558 0.108 Uiso 1 1 calc R
N14 N 0.5160(4) 0.1190(4) 0.9366(2) 0.0749(18) Uani 1 1 d .
H14C H 0.5732 0.0675 0.9507 0.112 Uiso 1 1 calc R
H14D H 0.4725 0.0972 0.9226 0.112 Uiso 1 1 calc R
H14E H 0.4837 0.1539 0.9662 0.112 Uiso 1 1 calc R
N15 N 0.5716(8) 0.4431(8) 0.5178(4) 0.061(4) Uani 0.510(12) 1 d P
H15C H 0.5719 0.3888 0.5060 0.091 Uiso 0.510(12) 1 calc PR
H15D H 0.5153 0.4682 0.5414 0.091 Uiso 0.510(12) 1 calc PR
H15E H 0.6296 0.4276 0.5383 0.091 Uiso 0.510(12) 1 calc PR
O1 O 0.7406(2) 0.9309(2) 0.25218(14) 0.0249(7) Uani 1 1 d .
O2 O 0.6686(2) 0.9598(2) 0.36845(13) 0.0240(7) Uani 1 1 d .
O3 O 1.0481(2) 0.7198(2) 0.30803(14) 0.0262(8) Uani 1 1 d .
O4 O 0.9516(2) 0.7099(2) 0.42134(14) 0.0285(8) Uani 1 1 d .
O5 O 0.9718(2) 1.0174(2) 0.28912(14) 0.0258(7) Uani 1 1 d .
O6 O 0.9397(2) 0.9934(2) 0.41540(14) 0.0285(8) Uani 1 1 d .
O7 O 0.6490(3) 0.6687(3) 0.47027(15) 0.0370(9) Uani 1 1 d .
O8 O 0.4378(3) 0.7644(3) 0.45140(18) 0.0479(10) Uani 1 1 d .
O9 O 0.7200(3) 0.6462(2) 0.27988(15) 0.0356(9) Uani 1 1 d .
O10 O 0.5300(3) 0.8049(2) 0.26551(16) 0.0393(9) Uani 1 1 d .
O11 O 0.6086(3) 0.4529(2) 0.38485(15) 0.0341(9) Uani 1 1 d .
O12 O 0.4248(3) 0.5860(3) 0.32640(17) 0.0410(9) Uani 1 1 d .
O13 O 0.9411(2) 0.2515(2) 0.04236(14) 0.0300(8) Uani 1 1 d .
O14 O 0.8598(2) 0.3807(2) 0.12781(14) 0.0283(8) Uani 1 1 d .
O15 O 0.6867(2) 0.3876(2) -0.06220(13) 0.0231(7) Uani 1 1 d .
O16 O 0.6427(2) 0.5398(2) 0.00819(13) 0.0241(7) Uani 1 1 d .
O17 O 0.6806(2) 0.1734(2) 0.09264(14) 0.0266(8) Uani 1 1 d .
O18 O 0.5756(2) 0.3424(2) 0.14763(13) 0.0239(7) Uani 1 1 d .

loop_
_atom_site_aniso_label
_atom_site_aniso_U_11
_atom_site_aniso_U_22
_atom_site_aniso_U_33
_atom_site_aniso_U_23
_atom_site_aniso_U_13
_atom_site_aniso_U_12
C1 0.035(3) 0.032(3) 0.021(3) -0.006(2) -0.001(2) -0.016(2)
C2 0.035(3) 0.031(3) 0.023(3) -0.002(2) -0.005(2) -0.013(2)
C3 0.025(3) 0.030(3) 0.031(3) -0.012(2) -0.004(2) -0.008(2)
C4 0.022(3) 0.036(3) 0.032(3) -0.012(2) -0.003(2) -0.012(2)
C5 0.032(3) 0.030(3) 0.028(3) -0.007(2) 0.003(2) -0.018(2)
C6 0.035(3) 0.032(3) 0.022(3) -0.009(2) 0.003(2) -0.016(2)
C7 0.028(3) 0.029(3) 0.024(3) -0.007(2) 0.000(2) -0.010(2)
C8 0.035(3) 0.025(3) 0.026(3) -0.010(2) 0.000(2) -0.012(2)
C9 0.030(3) 0.018(2) 0.037(3) -0.002(2) -0.004(2) -0.009(2)
C10 0.029(3) 0.028(3) 0.033(3) 0.001(2) -0.003(2) -0.010(2)
C11 0.049(3) 0.028(3) 0.020(3) 0.002(2) -0.005(2) -0.018(2)
C12 0.039(3) 0.029(3) 0.024(3) -0.001(2) 0.001(2) -0.016(2)
C13 0.038(3) 0.024(3) 0.025(3) -0.002(2) 0.002(2) -0.015(2)
C14 0.034(3) 0.027(3) 0.035(3) -0.008(2) 0.006(2) -0.019(2)
C15 0.031(3) 0.028(3) 0.029(3) -0.002(2) -0.007(2) -0.018(2)
C16 0.038(3) 0.027(3) 0.030(3) -0.006(2) -0.005(2) -0.020(2)
C17 0.036(3) 0.030(3) 0.027(3) -0.012(2) -0.001(2) -0.016(2)
C18 0.041(3) 0.035(3) 0.023(3) -0.007(2) -0.002(2) -0.019(2)
C19 0.047(3) 0.040(3) 0.048(4) -0.009(3) -0.023(3) -0.017(3)
C20 0.068(4) 0.043(3) 0.038(3) 0.000(3) -0.025(3) -0.032(3)
C21 0.070(4) 0.077(5) 0.029(3) -0.021(3) 0.006(3) -0.045(4)
C22 0.066(4) 0.062(4) 0.046(4) -0.036(3) 0.024(3) -0.042(4)
C23 0.056(5) 0.070(5) 0.089(6) -0.040(5) 0.004(4) 0.007(4)
C24 0.033(4) 0.082(6) 0.098(6) -0.008(5) -0.003(4) 0.004(4)
C25 0.029(3) 0.055(4) 0.070(5) -0.040(4) -0.002(3) -0.001(3)
C26 0.042(4) 0.056(4) 0.054(4) -0.031(3) 0.008(3) -0.021(3)
C27 0.078(5) 0.038(3) 0.048(4) -0.021(3) 0.033(4) -0.040(3)
C28 0.090(5) 0.033(3) 0.036(4) -0.004(3) -0.004(4) -0.031(3)
C29 0.071(4) 0.026(3) 0.065(5) 0.009(3) -0.044(4) -0.019(3)
C30 0.048(4) 0.035(3) 0.081(5) -0.003(3) -0.030(4) -0.014(3)
C31 0.062(4) 0.022(3) 0.078(5) 0.001(3) -0.040(4) -0.010(3)
C32 0.063(4) 0.025(3) 0.074(5) -0.016(3) -0.022(3) -0.012(3)
C33 0.064(4) 0.032(3) 0.038(3) -0.013(3) -0.013(3) -0.022(3)
C34 0.061(4) 0.042(3) 0.050(4) 0.000(3) -0.006(3) -0.039(3)
C35 0.049(4) 0.052(4) 0.122(7) 0.008(4) -0.038(4) -0.029(3)
C36 0.060(4) 0.048(4) 0.134(7) 0.009(4) -0.058(5) -0.028(3)
C37 0.050(3) 0.022(3) 0.030(3) -0.007(2) 0.000(3) -0.016(2)
C38 0.052(3) 0.024(3) 0.022(3) -0.007(2) 0.000(2) -0.024(2)
C39 0.027(3) 0.019(2) 0.032(3) -0.001(2) -0.006(2) -0.011(2)
C40 0.032(3) 0.027(3) 0.030(3) -0.002(2) 0.002(2) -0.016(2)
C41 0.034(3) 0.034(3) 0.022(3) -0.011(2) 0.004(2) -0.017(2)
C42 0.031(3) 0.026(3) 0.024(3) -0.009(2) 0.000(2) -0.013(2)
C43 0.034(3) 0.030(3) 0.029(3) -0.012(2) 0.004(2) -0.008(2)
C44 0.032(3) 0.033(3) 0.036(3) -0.010(2) -0.002(2) -0.008(2)
C45 0.027(3) 0.042(3) 0.032(3) -0.008(3) -0.006(2) -0.012(2)
C46 0.026(3) 0.038(3) 0.036(3) -0.010(2) -0.005(2) -0.017(2)
C47 0.034(3) 0.029(3) 0.033(3) -0.008(2) -0.005(2) -0.018(2)
C48 0.038(3) 0.025(3) 0.024(3) -0.008(2) -0.009(2) -0.014(2)
C49 0.032(3) 0.029(3) 0.026(3) -0.011(2) 0.002(2) -0.016(2)
C50 0.038(3) 0.030(3) 0.014(2) -0.004(2) 0.002(2) -0.014(2)
C51 0.036(3) 0.022(2) 0.022(3) 0.001(2) 0.002(2) -0.013(2)
C52 0.033(3) 0.022(2) 0.020(3) 0.000(2) -0.008(2) -0.011(2)
C53 0.031(3) 0.020(2) 0.033(3) -0.005(2) -0.004(2) -0.009(2)
C54 0.037(3) 0.019(2) 0.029(3) -0.007(2) -0.006(2) -0.013(2)
Ge1 0.0411(5) 0.0259(4) 0.0235(5) -0.0047(3) 0.0009(3) -0.0180(3)
Ge4 0.0344(7) 0.1050(11) 0.0257(7) -0.0007(6) -0.0012(5) -0.0309(7)
Ge3 0.0326(4) 0.0289(4) 0.0367(4) -0.0093(3) -0.0060(3) -0.0130(3)
Ge2 0.0295(4) 0.0329(4) 0.0256(4) -0.0053(3) 0.0009(3) -0.0141(3)
Ge5 0.0276(4) 0.0229(3) 0.0309(4) -0.0059(3) -0.0065(3) -0.0093(3)
Ge8 0.0370(4) 0.0206(3) 0.0198(3) -0.0073(2) 0.0006(2) -0.0149(3)
Ge7 0.0406(4) 0.0185(3) 0.0218(3) -0.0034(2) 0.0025(3) -0.0123(3)
Ge6 0.0321(4) 0.0277(4) 0.0279(4) -0.0084(3) -0.0014(3) -0.0197(3)
Ge9 0.0306(4) 0.0258(3) 0.0388(4) -0.0128(3) 0.0107(3) -0.0178(3)
Si1 0.0411(5) 0.0259(4) 0.0235(5) -0.0047(3) 0.0009(3) -0.0180(3)
Si4 0.0344(7) 0.1050(11) 0.0257(7) -0.0007(6) -0.0012(5) -0.0309(7)
Si3 0.0326(4) 0.0289(4) 0.0367(4) -0.0093(3) -0.0060(3) -0.0130(3)
Si2 0.0295(4) 0.0329(4) 0.0256(4) -0.0053(3) 0.0009(3) -0.0141(3)
Si5 0.0276(4) 0.0229(3) 0.0309(4) -0.0059(3) -0.0065(3) -0.0093(3)
Si8 0.0370(4) 0.0206(3) 0.0198(3) -0.0073(2) 0.0006(2) -0.0149(3)
Si7 0.0406(4) 0.0185(3) 0.0218(3) -0.0034(2) 0.0025(3) -0.0123(3)
Si6 0.0321(4) 0.0277(4) 0.0279(4) -0.0084(3) -0.0014(3) -0.0197(3)
Si9 0.0306(4) 0.0258(3) 0.0388(4) -0.0128(3) 0.0107(3) -0.0178(3)
K1 0.0285(6) 0.0206(5) 0.0216(6) -0.0048(4) -0.0007(4) -0.0122(4)
K2 0.0293(6) 0.0236(5) 0.0287(6) -0.0062(5) -0.0025(5) -0.0120(5)
K3 0.0280(6) 0.0207(5) 0.0214(6) -0.0052(4) -0.0016(4) -0.0115(4)
N1 0.027(2) 0.022(2) 0.019(2) -0.0020(17) 0.0002(17) -0.0115(17)
N2 0.030(2) 0.025(2) 0.024(2) -0.0055(18) -0.0035(18) -0.0135(18)
N3 0.041(3) 0.029(2) 0.046(3) -0.012(2) -0.017(2) -0.010(2)
N4 0.042(3) 0.042(3) 0.080(4) -0.004(3) -0.024(3) -0.017(2)
N5 0.033(2) 0.019(2) 0.022(2) -0.0023(17) -0.0001(18) -0.0087(17)
N6 0.028(2) 0.020(2) 0.022(2) -0.0046(17) -0.0054(18) -0.0104(17)
N7 0.105(5) 0.121(6) 0.099(6) -0.060(5) 0.013(4) -0.054(5)
N8 0.046(3) 0.029(2) 0.058(3) -0.016(2) -0.013(2) -0.014(2)
N9 0.036(3) 0.034(3) 0.060(3) -0.003(2) 0.009(2) -0.008(2)
N10 0.075(4) 0.095(4) 0.046(3) -0.011(3) -0.004(3) -0.062(3)
N11 0.083(4) 0.110(5) 0.052(4) -0.042(4) 0.008(3) -0.047(4)
N12 0.104(5) 0.053(4) 0.101(5) -0.013(4) -0.006(4) -0.041(4)
N13 0.083(4) 0.061(4) 0.082(4) -0.042(3) -0.002(3) -0.026(3)
N14 0.083(4) 0.074(4) 0.059(4) -0.019(3) -0.014(3) -0.016(3)
N15 0.086(8) 0.087(9) 0.045(7) -0.028(6) 0.008(6) -0.065(7)
O1 0.0289(18) 0.0229(17) 0.0253(19) -0.0043(15) -0.0015(15) -0.0119(14)
O2 0.0291(18) 0.0270(17) 0.0231(18) -0.0051(15) -0.0018(15) -0.0178(15)
O3 0.0335(19) 0.0182(16) 0.0264(19) -0.0045(14) -0.0008(15) -0.0093(14)
O4 0.0315(19) 0.0253(18) 0.0257(19) -0.0016(15) -0.0024(15) -0.0085(15)
O5 0.0345(19) 0.0264(17) 0.0250(18) -0.0078(15) 0.0009(15) -0.0196(15)
O6 0.040(2) 0.0249(17) 0.0268(19) -0.0072(15) 0.0004(16) -0.0176(15)
O7 0.051(2) 0.044(2) 0.027(2) -0.0123(17) 0.0005(18) -0.0265(19)
O8 0.045(2) 0.040(2) 0.057(3) -0.022(2) 0.011(2) -0.0127(19)
O9 0.045(2) 0.038(2) 0.036(2) -0.0150(17) 0.0049(18) -0.0277(18)
O10 0.059(2) 0.030(2) 0.035(2) -0.0031(17) -0.0139(19) -0.0209(18)
O11 0.046(2) 0.0267(18) 0.034(2) -0.0114(16) -0.0128(17) -0.0133(17)
O12 0.044(2) 0.034(2) 0.052(2) 0.0065(18) -0.0163(19) -0.0246(18)
O13 0.0323(19) 0.0279(18) 0.029(2) -0.0086(16) -0.0066(15) -0.0082(15)
O14 0.0292(18) 0.0304(18) 0.033(2) -0.0143(16) -0.0018(15) -0.0160(15)
O15 0.0323(18) 0.0192(16) 0.0194(17) -0.0056(14) 0.0028(14) -0.0113(14)
O16 0.0307(18) 0.0198(16) 0.0228(18) -0.0050(14) -0.0033(15) -0.0098(14)
O17 0.0349(19) 0.0251(17) 0.0259(19) -0.0095(15) 0.0034(15) -0.0166(15)
O18 0.0333(18) 0.0214(16) 0.0203(18) -0.0061(14) -0.0013(15) -0.0127(14)

loop_
_atom_type_symbol
_atom_type_description
_atom_type_scat_dispersion_real
_atom_type_scat_dispersion_imag
_atom_type_scat_source
H H 0.0000 0.0000 'International Tables Vol C Tables 4.2.6.8 and 6.1.1.4'
N N 0.0061 0.0033 'International Tables Vol C Tables 4.2.6.8 and 6.1.1.4'
O O 0.0106 0.0060 'International Tables Vol C Tables 4.2.6.8 and 6.1.1.4'
Si Si 0.0817 0.0704 'International Tables Vol C Tables 4.2.6.8 and 6.1.1.4'
K K 0.2009 0.2494 'International Tables Vol C Tables 4.2.6.8 and 6.1.1.4'
Ge Ge 0.1547 1.8001 'International Tables Vol C Tables 4.2.6.8 and 6.1.1.4'
C C 0.0033 0.0016 'International Tables Vol C Tables 4.2.6.8 and 6.1.1.4'

loop_
_geom_angle_atom_site_label_1
_geom_angle_atom_site_label_2
_geom_angle_atom_site_label_3
_geom_angle
N1 C1 C2 114.8(4)
O1 C2 C1 109.7(4)
O1 C3 C4 109.8(4)
O2 C4 C3 109.5(4)
O2 C5 C6 109.2(4)
N2 C6 C5 114.5(4)
N1 C7 C8 114.0(4)
O3 C8 C7 109.6(4)
O3 C9 C10 110.0(4)
O4 C10 C9 109.5(4)
O4 C11 C12 109.5(4)
N2 C12 C11 114.2(4)
N1 C13 C14 113.7(4)
O5 C14 C13 108.7(4)
O5 C15 C16 109.7(4)
O6 C16 C15 109.4(4)
O6 C17 C18 109.3(4)
N2 C18 C17 112.7(4)
N3 C19 C20 113.9(5)
O7 C20 C19 109.8(4)
O7 C21 C22 110.6(5)
O8 C22 C21 109.6(4)
O8 C23 C24 108.9(6)
N4 C24 C23 113.9(6)
C26 C25 N3 114.7(4)
O9 C26 C25 110.4(5)
O9 C27 C28 110.1(5)
O10 C28 C27 110.5(5)
O10 C29 C30 110.4(5)
N4 C30 C29 114.5(5)
N3 C31 C32 113.3(5)
O11 C32 C31 109.2(4)
O11 C33 C34 111.1(4)
O12 C34 C33 109.4(4)
O12 C35 C36 108.4(5)
N4 C36 C35 114.2(6)
N5 C37 C38 113.7(4)
O17 C38 C37 109.2(4)
O17 C39 C40 110.0(4)
O18 C40 C39 109.3(4)
O18 C41 C42 109.2(4)
N6 C42 C41 114.0(4)
N5 C43 C44 113.8(4)
O13 C44 C43 108.2(4)
O13 C45 C46 108.4(4)
O14 C46 C45 110.1(4)
O14 C47 C48 109.5(4)
N6 C48 C47 113.8(4)
N5 C49 C50 113.2(4)
O15 C50 C49 109.7(4)
O15 C51 C52 109.7(4)
O16 C52 C51 109.8(4)
O16 C53 C54 108.9(4)
N6 C54 C53 114.0(4)
Ge6 Ge1 Ge4 101.22(4)
Ge6 Ge1 Ge2 59.31(2)
Ge4 Ge1 Ge2 84.37(4)
Ge6 Ge1 Ge5 65.83(3)
Ge4 Ge1 Ge5 58.95(3)
Ge2 Ge1 Ge5 103.78(3)
Ge5 Ge4 Ge8 65.79(3)
Ge5 Ge4 Ge1 61.87(3)
Ge8 Ge4 Ge1 110.40(5)
Ge5 Ge4 Ge3 111.13(5)
Ge8 Ge4 Ge3 62.50(3)
Ge1 Ge4 Ge3 98.22(5)
Ge4 Ge3 Ge7 100.61(4)
Ge4 Ge3 Ge8 58.70(3)
Ge7 Ge3 Ge8 65.32(2)
Ge4 Ge3 Ge2 83.38(4)
Ge7 Ge3 Ge2 58.94(2)
Ge8 Ge3 Ge2 102.46(3)
Ge6 Ge2 Ge7 65.48(2)
Ge6 Ge2 Ge1 59.07(3)
Ge7 Ge2 Ge1 106.19(3)
Ge6 Ge2 Ge3 106.15(3)
Ge7 Ge2 Ge3 59.22(2)
Ge1 Ge2 Ge3 94.03(3)
Ge4 Ge5 Ge9 106.49(4)
Ge4 Ge5 Ge1 59.18(3)
Ge9 Ge5 Ge1 108.58(3)
Ge4 Ge5 Ge8 57.21(3)
Ge9 Ge5 Ge8 57.12(2)
Ge1 Ge5 Ge8 102.06(3)
Ge4 Ge5 Ge6 94.68(4)
Ge9 Ge5 Ge6 56.99(2)
Ge1 Ge5 Ge6 55.87(2)
Ge8 Ge5 Ge6 90.13(2)
Ge4 Ge8 Ge9 106.71(4)
Ge4 Ge8 Ge3 58.80(3)
Ge9 Ge8 Ge3 108.96(2)
Ge4 Ge8 Ge5 57.00(3)
Ge9 Ge8 Ge5 57.58(2)
Ge3 Ge8 Ge5 101.86(2)
Ge4 Ge8 Ge7 94.66(4)
Ge9 Ge8 Ge7 56.81(2)
Ge3 Ge8 Ge7 56.40(2)
Ge5 Ge8 Ge7 90.14(2)
Ge9 Ge7 Ge2 108.69(3)
Ge9 Ge7 Ge3 110.20(3)
Ge2 Ge7 Ge3 61.84(2)
Ge9 Ge7 Ge6 57.35(2)
Ge2 Ge7 Ge6 56.74(2)
Ge3 Ge7 Ge6 101.75(3)
Ge9 Ge7 Ge8 56.281(19)
Ge2 Ge7 Ge8 99.63(2)
Ge3 Ge7 Ge8 58.28(2)
Ge6 Ge7 Ge8 89.46(2)
Ge1 Ge6 Ge2 61.61(3)
Ge1 Ge6 Ge9 110.67(3)
Ge2 Ge6 Ge9 109.57(3)
Ge1 Ge6 Ge7 102.46(3)
Ge2 Ge6 Ge7 57.78(2)
Ge9 Ge6 Ge7 57.29(2)
Ge1 Ge6 Ge5 58.29(2)
Ge2 Ge6 Ge5 100.18(3)
Ge9 Ge6 Ge5 56.84(2)
Ge7 Ge6 Ge5 90.27(2)
Ge8 Ge9 Ge5 65.30(2)
Ge8 Ge9 Ge7 66.90(2)
Ge5 Ge9 Ge7 100.72(3)
Ge8 Ge9 Ge6 100.54(3)
Ge5 Ge9 Ge6 66.17(2)
Ge7 Ge9 Ge6 65.37(2)
O5 K1 O4 135.89(10)
O5 K1 O3 94.80(9)
O4 K1 O3 60.21(9)
O5 K1 O2 118.28(9)
O4 K1 O2 100.94(9)
O3 K1 O2 141.33(9)
O5 K1 O1 95.32(9)
O4 K1 O1 123.25(10)
O3 K1 O1 101.02(9)
O2 K1 O1 59.12(9)
O5 K1 O6 60.99(9)
O4 K1 O6 95.95(10)
O3 K1 O6 116.10(10)
O2 K1 O6 98.21(9)
O1 K1 O6 136.31(9)
O5 K1 N2 120.46(10)
O4 K1 N2 61.72(10)
O3 K1 N2 120.97(10)
O2 K1 N2 60.32(10)
O1 K1 N2 118.79(10)
O6 K1 N2 60.77(10)
O5 K1 N1 60.05(9)
O4 K1 N1 119.21(10)
O3 K1 N1 60.23(9)
O2 K1 N1 117.98(10)
O1 K1 N1 59.54(9)
O6 K1 N1 120.07(10)
N2 K1 N1 178.31(11)
O5 K1 N7 93.18(9)
O4 K1 N7 109.81(9)
O3 K1 N7 71.87(9)
O2 K1 N7 85.98(8)
O1 K1 N7 29.50(8)
O6 K1 N7 152.69(9)
N2 K1 N7 140.10(10)
N1 K1 N7 38.55(9)
O5 K1 N10 122.87(7)
O4 K1 N10 45.12(7)
O3 K1 N10 102.52(7)
O2 K1 N10 77.04(7)
O1 K1 N10 132.48(7)
O6 K1 N10 62.47(7)
N2 K1 N10 18.99(8)
N1 K1 N10 162.45(7)
N7 K1 N10 143.95(6)
O5 K1 N14 157.80(7)
O4 K1 N14 34.11(7)
O3 K1 N14 90.27(7)
O2 K1 N14 66.97(7)
O1 K1 N14 104.92(7)
O6 K1 N14 97.43(7)
N2 K1 N14 40.76(7)
N1 K1 N14 139.16(7)
N7 K1 N14 108.92(6)
N10 K1 N14 35.08(3)
O9 K2 O12 110.58(11)
O9 K2 O8 143.77(11)
O12 K2 O8 100.11(12)
O9 K2 O11 95.66(10)
O12 K2 O11 60.50(10)
O8 K2 O11 116.51(11)
O9 K2 O10 59.60(11)
O12 K2 O10 93.97(10)
O8 K2 O10 100.53(11)
O11 K2 O10 137.23(10)
O9 K2 O7 102.73(10)
O12 K2 O7 141.66(11)
O8 K2 O7 58.50(11)
O11 K2 O7 98.55(10)
O10 K2 O7 119.60(10)
O9 K2 N3 62.14(12)
O12 K2 N3 119.16(11)
O8 K2 N3 118.46(12)
O11 K2 N3 60.61(11)
O10 K2 N3 119.95(12)
O7 K2 N3 61.50(11)
O9 K2 N4 118.40(14)
O12 K2 N4 60.86(12)
O8 K2 N4 61.06(14)
O11 K2 N4 119.25(12)
O10 K2 N4 60.54(13)
O7 K2 N4 118.11(13)
N3 K2 N4 179.45(15)
O9 K2 N15 127.14(16)
O12 K2 N15 81.69(14)
O8 K2 N15 74.91(16)
O11 K2 N15 44.58(14)
O10 K2 N15 172.94(16)
O7 K2 N15 62.89(14)
N3 K2 N15 67.11(17)
N4 K2 N15 112.40(18)
O18 K3 O14 99.72(10)
O18 K3 O16 100.63(9)
O14 K3 O16 91.47(9)
O18 K3 O13 139.94(10)
O14 K3 O13 61.01(9)
O16 K3 O13 113.75(10)
O18 K3 O15 122.71(9)
O14 K3 O15 131.66(10)
O16 K3 O15 61.09(8)
O13 K3 O15 92.72(9)
O18 K3 O17 60.43(9)
O14 K3 O17 121.87(10)
O16 K3 O17 142.62(10)
O13 K3 O17 98.27(9)
O15 K3 O17 100.25(9)
O18 K3 N6 61.02(9)
O14 K3 N6 60.10(9)
O16 K3 N6 59.24(9)
O13 K3 N6 120.23(10)
O15 K3 N6 119.30(10)
O17 K3 N6 120.51(10)
O18 K3 N5 119.26(10)
O14 K3 N5 120.36(10)
O16 K3 N5 120.01(10)
O13 K3 N5 60.10(10)
O15 K3 N5 59.92(9)
O17 K3 N5 59.91(9)
N6 K3 N5 179.22(11)
O18 K3 N9 64.93(9)
O14 K3 N9 44.73(9)
O16 K3 N9 123.56(9)
O13 K3 N9 78.76(9)
O15 K3 N9 171.37(9)
O17 K3 N9 79.85(9)
N6 K3 N9 67.08(9)
N5 K3 N9 113.70(9)
O18 K3 N8 39.00(7)
O14 K3 N8 71.19(8)
O16 K3 N8 126.23(7)
O13 K3 N8 101.53(8)
O15 K3 N8 157.15(7)
O17 K3 N8 60.33(7)
N6 K3 N8 68.30(8)
N5 K3 N8 112.40(8)
N9 K3 N8 28.11(7)
O18 K3 N11 52.74(7)
O14 K3 N11 146.23(9)
O16 K3 N11 110.94(9)
O13 K3 N11 124.98(8)
O15 K3 N11 82.04(8)
O17 K3 N11 31.68(9)
N6 K3 N11 109.41(9)
N5 K3 N11 70.59(9)
N9 K3 N11 101.64(8)
N8 K3 N11 75.16(6)
O18 K3 N12 41.01(8)
O14 K3 N12 122.45(8)
O16 K3 N12 67.46(7)
O13 K3 N12 176.51(8)
O15 K3 N12 85.04(7)
O17 K3 N12 79.53(7)
N6 K3 N12 63.25(8)
N5 K3 N12 116.41(9)
N9 K3 N12 103.40(7)
N8 K3 N12 79.79(6)
N11 K3 N12 52.08(6)
C1 N1 C7 109.1(4)
C1 N1 C13 110.2(4)
C7 N1 C13 109.9(4)
C1 N1 K1 109.2(3)
C7 N1 K1 109.6(3)
C13 N1 K1 108.9(3)
C6 N2 C12 108.6(4)
C6 N2 C18 109.3(3)
C12 N2 C18 110.5(4)
C6 N2 K1 110.8(3)
C12 N2 K1 107.6(3)
C18 N2 K1 110.0(3)
C31 N3 C19 110.0(4)
C31 N3 C25 110.1(4)
C19 N3 C25 109.0(4)
C31 N3 K2 110.7(3)
C19 N3 K2 108.5(3)
C25 N3 K2 108.5(3)
C30 N4 C36 109.9(5)
C30 N4 C24 110.7(5)
C36 N4 C24 110.6(6)
C30 N4 K2 108.8(3)
C36 N4 K2 109.4(4)
C24 N4 K2 107.5(4)
C49 N5 C43 110.9(4)
C49 N5 C37 109.3(4)
C43 N5 C37 110.0(4)
C49 N5 K3 108.1(2)
C43 N5 K3 108.8(3)
C37 N5 K3 109.6(3)
C54 N6 C42 109.7(4)
C54 N6 C48 110.8(3)
C42 N6 C48 111.0(4)
C54 N6 K3 110.9(3)
C42 N6 K3 107.2(2)
C48 N6 K3 107.3(2)
C2 O1 C3 111.4(3)
C2 O1 K1 120.5(3)
C3 O1 K1 115.9(2)
C5 O2 C4 110.8(3)
C5 O2 K1 117.9(3)
C4 O2 K1 116.8(2)
C8 O3 C9 110.3(3)
C8 O3 K1 116.6(3)
C9 O3 K1 115.5(2)
C10 O4 C11 111.2(4)
C10 O4 K1 114.9(3)
C11 O4 K1 117.7(3)
C14 O5 C15 110.2(3)
C14 O5 K1 119.5(2)
C15 O5 K1 113.4(3)
C17 O6 C16 111.8(3)
C17 O6 K1 115.2(3)
C16 O6 K1 112.4(3)
C21 O7 C20 110.2(4)
C21 O7 K2 114.2(3)
C20 O7 K2 115.3(3)
C23 O8 C22 111.8(5)
C23 O8 K2 118.3(4)
C22 O8 K2 119.1(3)
C27 O9 C26 110.7(4)
C27 O9 K2 117.8(3)
C26 O9 K2 115.2(3)
C28 O10 C29 111.8(5)
C28 O10 K2 113.8(3)
C29 O10 K2 119.2(3)
C32 O11 C33 109.9(4)
C32 O11 K2 118.3(3)
C33 O11 K2 113.1(3)
C34 O12 C35 108.6(4)
C34 O12 K2 115.5(3)
C35 O12 K2 118.1(3)
C44 O13 C45 110.2(4)
C44 O13 K3 117.3(3)
C45 O13 K3 114.3(3)
C46 O14 C47 111.5(3)
C46 O14 K3 113.8(3)
C47 O14 K3 120.7(3)
C50 O15 C51 110.8(3)
C50 O15 K3 118.8(2)
C51 O15 K3 109.7(2)
C53 O16 C52 110.8(3)
C53 O16 K3 119.2(3)
C52 O16 K3 115.6(2)
C39 O17 C38 110.9(3)
C39 O17 K3 112.2(2)
C38 O17 K3 116.5(3)
C40 O18 C41 109.8(3)
C40 O18 K3 115.7(2)
C41 O18 K3 118.6(3)

loop_
_geom_bond_atom_site_label_1
_geom_bond_atom_site_label_2
_geom_bond_distance
C1 N1 1.465(6)
C1 C2 1.513(6)
C2 O1 1.422(6)
C3 O1 1.441(5)
C3 C4 1.485(7)
C4 O2 1.432(5)
C5 O2 1.424(6)
C5 C6 1.508(6)
C6 N2 1.475(6)
C7 N1 1.473(6)
C7 C8 1.517(7)
C8 O3 1.424(5)
C9 O3 1.438(5)
C9 C10 1.499(7)
C10 O4 1.429(5)
C11 O4 1.440(6)
C11 C12 1.515(7)
C12 N2 1.478(6)
C13 N1 1.478(6)
C13 C14 1.506(7)
C14 O5 1.446(5)
C15 O5 1.449(5)
C15 C16 1.484(7)
C16 O6 1.429(6)
C17 O6 1.422(5)
C17 C18 1.515(7)
C18 N2 1.479(6)
C19 N3 1.492(6)
C19 C20 1.494(8)
C20 O7 1.437(6)
C21 O7 1.426(6)
C21 C22 1.460(8)
C22 O8 1.443(7)
C23 O8 1.405(7)
C23 C24 1.516(10)
C24 N4 1.478(9)
C25 C26 1.480(8)
C25 N3 1.496(7)
C26 O9 1.434(6)
C27 O9 1.432(6)
C27 C28 1.480(8)
C28 O10 1.405(7)
C29 O10 1.445(7)
C29 C30 1.496(9)
C30 N4 1.460(8)
C31 N3 1.472(7)
C31 C32 1.525(8)
C32 O11 1.428(6)
C33 O11 1.431(6)
C33 C34 1.491(8)
C34 O12 1.421(6)
C35 O12 1.433(7)
C35 C36 1.520(9)
C36 N4 1.464(8)
C37 N5 1.482(6)
C37 C38 1.511(7)
C38 O17 1.433(5)
C39 O17 1.419(5)
C39 C40 1.496(6)
C40 O18 1.424(5)
C41 O18 1.443(5)
C41 C42 1.515(6)
C42 N6 1.474(6)
C43 N5 1.481(6)
C43 C44 1.513(7)
C44 O13 1.430(6)
C45 O13 1.445(6)
C45 C46 1.508(7)
C46 O14 1.421(5)
C47 O14 1.438(5)
C47 C48 1.491(7)
C48 N6 1.482(6)
C49 N5 1.478(6)
C49 C50 1.512(6)
C50 O15 1.423(5)
C51 O15 1.434(5)
C51 C52 1.497(6)
C52 O16 1.437(5)
C53 O16 1.425(5)
C53 C54 1.515(7)
C54 N6 1.460(6)
Ge1 Ge6 2.5621(9)
Ge1 Ge4 2.5642(14)
Ge1 Ge2 2.6276(10)
Ge1 Ge5 2.6331(9)
Ge4 Ge5 2.5578(12)
Ge4 Ge8 2.5638(12)
Ge4 Ge3 2.5664(14)
Ge3 Ge7 2.6062(8)
Ge3 Ge8 2.6615(8)
Ge3 Ge2 2.6744(8)
Ge2 Ge6 2.5684(9)
Ge2 Ge7 2.5986(8)
Ge5 Ge9 2.5842(8)
Ge5 Ge8 2.7813(8)
Ge5 Ge6 2.8238(8)
Ge8 Ge9 2.5710(8)
Ge8 Ge7 2.8432(7)
Ge7 Ge9 2.5869(8)
Ge7 Ge6 2.7948(9)
Ge6 Ge9 2.5887(8)
K1 O5 2.805(3)
K1 O4 2.813(3)
K1 O3 2.845(3)
K1 O2 2.851(3)
K1 O1 2.854(3)
K1 O6 2.865(3)
K1 N2 2.975(4)
K1 N1 3.043(4)
K1 N7 7.235(6)
K1 N10 14.774(5)
K1 N14 18.155(6)
K2 O9 2.798(3)
K2 O12 2.826(4)
K2 O8 2.830(4)
K2 O11 2.842(3)
K2 O10 2.845(4)
K2 O7 2.883(3)
K2 N3 2.954(4)
K2 N4 2.968(5)
K2 N15 4.317(10)
K3 O18 2.784(3)
K3 O14 2.797(3)
K3 O16 2.813(3)
K3 O13 2.826(3)
K3 O15 2.859(3)
K3 O17 2.879(3)
K3 N6 3.048(4)
K3 N5 3.049(4)
K3 N9 4.536(5)
K3 N8 6.824(5)
K3 N11 6.868(6)
K3 N12 9.439(6)
